data_7239512
loop_
_publ_author_name
'Gong, Wei-tao'
'Gao, Bei'
'Zhao, Jian-zhang'
'Ning, Gui-ling'

_publ_section_title
;
 Rational design of a reusable chemodosimeter for the selective detection
 of Hg2+
;
_journal_issue 18
_journal_name_full 'Journal of Materials Chemistry A'
_journal_page_first 5501
_journal_paper_doi 10.1039/c3ta10412e
_journal_volume 1
_journal_year 2013
_chemical_formula_sum 'C19 H19 N O3'
_chemical_formula_weight 309.35
_space_group_IT_number 4
_space_group_name_Hall 'P 2yb'
_space_group_name_H-M_alt 'P 1 21 1'
_symmetry_cell_setting monoclinic
_symmetry_space_group_name_H-M 'P 1 21 1'
_atom_sites_solution_hydrogens geom
_atom_sites_solution_primary direct
_atom_sites_solution_secondary difmap
_audit_creation_method SHELXL-97
_cell_angle_alpha 90.00
_cell_angle_beta 91.684(6)
_cell_angle_gamma 90.00
_cell_formula_units_Z 2
_cell_length_a 4.9619(4)
_cell_length_b 13.1060(14)
_cell_length_c 12.2014(9)
_cell_measurement_reflns_used 1457
_cell_measurement_temperature 296(2)
_cell_measurement_theta_max 22.79
_cell_measurement_theta_min 2.28
_cell_volume 793.12(12)
_computing_cell_refinement 'Bruker SMART'
_computing_data_collection 'Bruker SMART'
_computing_data_reduction 'Bruker SAINT'
_computing_molecular_graphics 'Bruker SHELXTL'
_computing_publication_material 'Bruker SHELXTL'
_computing_structure_refinement 'SHELXL-97 (Sheldrick, 1997)'
_computing_structure_solution 'SHELXS-97 (Sheldrick, 1990)'
_diffrn_ambient_temperature 296(2)
_diffrn_measured_fraction_theta_full 0.996
_diffrn_measured_fraction_theta_max 0.996
_diffrn_measurement_device_type 'CCD area detector'
_diffrn_measurement_method 'phi and omega scans'
_diffrn_radiation_monochromator graphite
_diffrn_radiation_source 'fine-focus sealed tube'
_diffrn_radiation_type MoK\a
_diffrn_radiation_wavelength 0.71073
_diffrn_reflns_av_R_equivalents 0.0164
_diffrn_reflns_av_sigmaI/netI 0.0300
_diffrn_reflns_limit_h_max 5
_diffrn_reflns_limit_h_min -5
_diffrn_reflns_limit_k_max 15
_diffrn_reflns_limit_k_min -15
_diffrn_reflns_limit_l_max 14
_diffrn_reflns_limit_l_min -14
_diffrn_reflns_number 4293
_diffrn_reflns_theta_full 25.00
_diffrn_reflns_theta_max 25.00
_diffrn_reflns_theta_min 1.67
_exptl_absorpt_coefficient_mu 0.088
_exptl_absorpt_correction_T_max 0.7456
_exptl_absorpt_correction_T_min 0.6608
_exptl_absorpt_correction_type multi-scan
_exptl_absorpt_process_details 'SADABS (Sheldrick, 1996)'
_exptl_crystal_colour colorless
_exptl_crystal_density_diffrn 1.295
_exptl_crystal_density_method 'not measured'
_exptl_crystal_description block
_exptl_crystal_F_000 328
_exptl_crystal_size_max 0.24
_exptl_crystal_size_mid 0.22
_exptl_crystal_size_min 0.20
_refine_diff_density_max 0.155
_refine_diff_density_min -0.146
_refine_diff_density_rms 0.036
_refine_ls_abs_structure_details 'Flack H D (1983), Acta Cryst. A39, 876-881'
_refine_ls_abs_structure_Flack 2.1(15)
_refine_ls_extinction_coef 0.015(5)
_refine_ls_extinction_expression Fc^*^=kFc[1+0.001xFc^2^\l^3^/sin(2\q)]^-1/4^
_refine_ls_extinction_method SHELXL
_refine_ls_goodness_of_fit_ref 1.018
_refine_ls_hydrogen_treatment mixed
_refine_ls_matrix_type full
_refine_ls_number_parameters 210
_refine_ls_number_reflns 2456
_refine_ls_number_restraints 1
_refine_ls_restrained_S_all 1.017
_refine_ls_R_factor_all 0.0584
_refine_ls_R_factor_gt 0.0439
_refine_ls_shift/su_max 0.000
_refine_ls_shift/su_mean 0.000
_refine_ls_structure_factor_coef Fsqd
_refine_ls_weighting_details 'calc w=1/[\s^2^(Fo^2^)+(0.0806P)^2^+0.0000P] where P=(Fo^2^+2Fc^2^)/3'
_refine_ls_weighting_scheme calc
_refine_ls_wR_factor_gt 0.1161
_refine_ls_wR_factor_ref 0.1252
_reflns_number_gt 1956
_reflns_number_total 2456
_reflns_threshold_expression >2sigma(I)
_cod_data_source_file c3ta10412e.txt
_cod_data_source_block q1
_cod_depositor_comments
;
The following automatic conversions were performed:

data item '_exptl_absorpt_correction_type' value 'multi scan' was
changed to 'multi-scan' in accordance with the
/home/saulius/struct/COD-crude-data/automatic-downloads/DataCite-retrospective/RSC/depositions/lib/dictionaries/cif_core.dic
dictionary named 'cif_core.dic' version 2.4.2 last updated on
2011-04-26.

data item '_symmetry_cell_setting' value 'Monoclinic' was changed to
'monoclinic' in accordance with the
/home/saulius/struct/COD-crude-data/automatic-downloads/DataCite-retrospective/RSC/depositions/lib/dictionaries/cif_core.dic
dictionary named 'cif_core.dic' version 2.4.2 last updated on
2011-04-26.

Automatic conversion script
Id: cif_fix_values 6909 2019-04-08 15:41:33Z antanas 
;
_cod_original_sg_symbol_H-M 'P2(1) '
_cod_database_code 7239512

loop_
_symmetry_equiv_pos_as_xyz
'x, y, z'
'-x, y+1/2, -z'

loop_
_atom_site_label
_atom_site_type_symbol
_atom_site_fract_x
_atom_site_fract_y
_atom_site_fract_z
_atom_site_U_iso_or_equiv
_atom_site_adp_type
_atom_site_occupancy
_atom_site_symmetry_multiplicity
_atom_site_calc_flag
_atom_site_refinement_flags
O1 O 0.3225(4) 1.01490(16) 1.05931(16) 0.0536(6) Uani 1 1 d .
H1A H 0.4729 1.0154 1.0890 0.080 Uiso 1 1 calc R
O2 O -0.4373(4) 0.74381(18) 0.64867(15) 0.0617(6) Uani 1 1 d .
O3 O 0.2535(4) 0.57906(16) 0.82264(14) 0.0501(5) Uani 1 1 d .
N1 N -0.0919(4) 0.66222(18) 0.73689(16) 0.0409(5) Uani 1 1 d .
C1 C -0.2732(6) 1.0177(3) 0.8184(2) 0.0548(8) Uani 1 1 d .
H1B H -0.3710 1.0769 0.8036 0.066 Uiso 1 1 calc R
C2 C -0.3320(6) 0.9288(2) 0.7595(2) 0.0489(7) Uani 1 1 d .
H2A H -0.4699 0.9291 0.7062 0.059 Uiso 1 1 calc R
C3 C -0.1890(5) 0.8414(2) 0.7794(2) 0.0391(6) Uani 1 1 d .
C4 C 0.0201(5) 0.8394(2) 0.86080(19) 0.0363(6) Uani 1 1 d .
C5 C 0.0785(5) 0.9294(2) 0.9220(2) 0.0385(6) Uani 1 1 d .
C6 C -0.0715(6) 1.0184(3) 0.8982(2) 0.0501(7) Uani 1 1 d .
H6A H -0.0337 1.0782 0.9368 0.060 Uiso 1 1 calc R
C7 C 0.2860(5) 0.9261(2) 1.0043(2) 0.0402(7) Uani 1 1 d G
C8 C 0.4312(5) 0.8378(2) 1.02515(19) 0.0395(7) Uani 1 1 d G
C9 C 0.3705(5) 0.7509(2) 0.96201(19) 0.0398(6) Uani 1 1 d .
H9A H 0.4690 0.6916 0.9754 0.048 Uiso 1 1 calc R
C10 C 0.1709(5) 0.7496(2) 0.88076(18) 0.0346(6) Uani 1 1 d .
C11 C -0.2539(5) 0.7480(2) 0.71629(19) 0.0440(7) Uani 1 1 d .
C12 C 0.1198(5) 0.6581(2) 0.81381(18) 0.0405(6) Uani 1 1 d .
C15 C -0.1460(6) 0.5720(3) 0.6676(2) 0.0502(7) Uani 1 1 d .
H15A H -0.3394 0.5631 0.6584 0.060 Uiso 1 1 calc R
H15B H -0.0738 0.5119 0.7044 0.060 Uiso 1 1 calc R
C16 C -0.0236(7) 0.5811(3) 0.5562(2) 0.0693(9) Uani 1 1 d .
H16A H 0.1704 0.5734 0.5642 0.083 Uiso 1 1 calc R
H16B H -0.0599 0.6488 0.5271 0.083 Uiso 1 1 calc R
C17 C -0.1327(8) 0.5016(4) 0.4744(3) 0.0822(12) Uani 1 1 d .
H17A H -0.3271 0.5089 0.4678 0.099 Uiso 1 1 calc R
H17B H -0.0600 0.5160 0.4031 0.099 Uiso 1 1 calc R
C18 C -0.0694(11) 0.3955(4) 0.5035(4) 0.1079(16) Uani 1 1 d .
H18A H -0.1396 0.3509 0.4472 0.162 Uiso 1 1 calc R
H18B H -0.1497 0.3790 0.5719 0.162 Uiso 1 1 calc R
H18C H 0.1225 0.3873 0.5105 0.162 Uiso 1 1 calc R
C20 C 0.6489(6) 0.8326(3) 1.1153(2) 0.0518(8) Uani 1 1 d .
H20A H 0.7767 0.7797 1.0971 0.062 Uiso 1 1 calc R
H20B H 0.7452 0.8970 1.1177 0.062 Uiso 1 1 calc R
C21 C 0.5439(8) 0.8113(3) 1.2255(2) 0.0746(11) Uani 1 1 d .
H21A H 0.3965 0.8499 1.2461 0.089 Uiso 1 1 calc R
C22 C 0.6335(11) 0.7456(4) 1.2960(3) 0.1125(17) Uani 1 1 d .
H22A H 0.7806 0.7049 1.2798 0.135 Uiso 1 1 calc R
H22B H 0.5511 0.7388 1.3631 0.135 Uiso 1 1 calc R

loop_
_atom_site_aniso_label
_atom_site_aniso_U_11
_atom_site_aniso_U_22
_atom_site_aniso_U_33
_atom_site_aniso_U_23
_atom_site_aniso_U_13
_atom_site_aniso_U_12
O1 0.0503(11) 0.0413(13) 0.0687(12) -0.0144(10) -0.0092(9) 0.0031(10)
O2 0.0575(12) 0.0642(16) 0.0620(11) -0.0036(11) -0.0243(9) 0.0007(12)
O3 0.0585(11) 0.0317(11) 0.0595(11) -0.0040(9) -0.0100(8) 0.0088(10)
N1 0.0443(12) 0.0374(13) 0.0405(10) -0.0043(10) -0.0051(8) -0.0010(11)
C1 0.0560(17) 0.0431(19) 0.0653(17) 0.0086(15) -0.0018(13) 0.0147(15)
C2 0.0459(15) 0.049(2) 0.0517(15) 0.0048(14) -0.0066(11) 0.0093(14)
C3 0.0361(13) 0.0408(17) 0.0403(13) 0.0026(12) 0.0006(10) 0.0015(13)
C4 0.0352(13) 0.0348(15) 0.0387(12) 0.0045(11) 0.0001(10) -0.0012(13)
C5 0.0384(14) 0.0325(17) 0.0448(13) 0.0025(12) 0.0037(10) -0.0002(13)
C6 0.0530(16) 0.0366(18) 0.0606(16) -0.0021(15) 0.0008(12) 0.0017(15)
C7 0.0396(14) 0.0370(18) 0.0441(13) -0.0060(13) 0.0032(10) -0.0046(13)
C8 0.0370(14) 0.0375(17) 0.0440(13) 0.0024(12) -0.0007(10) -0.0058(14)
C9 0.0418(14) 0.0328(16) 0.0443(12) 0.0029(12) -0.0046(10) 0.0001(13)
C10 0.0368(12) 0.0306(15) 0.0364(11) 0.0028(11) 0.0010(9) 0.0004(13)
C11 0.0421(14) 0.0470(19) 0.0428(13) 0.0043(14) -0.0024(11) -0.0005(14)
C12 0.0459(14) 0.0360(17) 0.0393(13) 0.0032(12) -0.0025(10) -0.0025(15)
C15 0.0540(16) 0.0440(19) 0.0521(15) -0.0105(14) -0.0071(11) -0.0028(15)
C16 0.084(2) 0.063(2) 0.0607(17) -0.0123(17) 0.0063(16) -0.006(2)
C17 0.098(3) 0.085(3) 0.063(2) -0.022(2) -0.0052(17) 0.006(2)
C18 0.150(5) 0.079(4) 0.095(3) -0.021(2) -0.003(3) 0.005(3)
C20 0.0518(16) 0.046(2) 0.0570(16) -0.0027(14) -0.0148(12) -0.0041(15)
C21 0.098(2) 0.073(3) 0.0519(16) -0.0036(18) -0.0193(15) 0.002(2)
C22 0.149(4) 0.105(4) 0.082(3) 0.025(3) -0.035(3) -0.016(4)

loop_
_atom_type_symbol
_atom_type_description
_atom_type_scat_dispersion_real
_atom_type_scat_dispersion_imag
_atom_type_scat_source
C C 0.0033 0.0016 'International Tables Vol C Tables 4.2.6.8 and 6.1.1.4'
H H 0.0000 0.0000 'International Tables Vol C Tables 4.2.6.8 and 6.1.1.4'
N N 0.0061 0.0033 'International Tables Vol C Tables 4.2.6.8 and 6.1.1.4'
O O 0.0106 0.0060 'International Tables Vol C Tables 4.2.6.8 and 6.1.1.4'

loop_
_geom_angle_atom_site_label_1
_geom_angle_atom_site_label_2
_geom_angle_atom_site_label_3
_geom_angle
C7 O1 H1A 109.5
C12 N1 C11 124.8(2)
C12 N1 C15 118.6(2)
C11 N1 C15 116.6(2)
C6 C1 C2 120.4(3)
C6 C1 H1B 119.8
C2 C1 H1B 119.8
C3 C2 C1 120.6(2)
C3 C2 H2A 119.7
C1 C2 H2A 119.7
C2 C3 C4 120.4(2)
C2 C3 C11 119.9(2)
C4 C3 C11 119.7(2)
C3 C4 C10 120.7(2)
C3 C4 C5 119.2(2)
C10 C4 C5 120.2(2)
C6 C5 C4 118.7(2)
C6 C5 C7 122.6(2)
C4 C5 C7 118.7(2)
C1 C6 C5 120.6(3)
C1 C6 H6A 119.7
C5 C6 H6A 119.7
O1 C7 C8 124.6(2)
O1 C7 C5 114.2(2)
C8 C7 C5 121.2(2)
C7 C8 C9 118.4(2)
C7 C8 C20 121.7(2)
C9 C8 C20 119.9(3)
C10 C9 C8 122.9(3)
C10 C9 H9A 118.6
C8 C9 H9A 118.6
C9 C10 C4 118.6(2)
C9 C10 C12 121.2(2)
C4 C10 C12 120.2(2)
O2 C11 N1 120.1(3)
O2 C11 C3 122.8(3)
N1 C11 C3 117.2(2)
O3 C12 N1 119.1(2)
O3 C12 C10 123.6(2)
N1 C12 C10 117.3(2)
N1 C15 C16 112.5(3)
N1 C15 H15A 109.1
C16 C15 H15A 109.1
N1 C15 H15B 109.1
C16 C15 H15B 109.1
H15A C15 H15B 107.8
C15 C16 C17 112.9(3)
C15 C16 H16A 109.0
C17 C16 H16A 109.0
C15 C16 H16B 109.0
C17 C16 H16B 109.0
H16A C16 H16B 107.8
C18 C17 C16 114.7(3)
C18 C17 H17A 108.6
C16 C17 H17A 108.6
C18 C17 H17B 108.6
C16 C17 H17B 108.6
H17A C17 H17B 107.6
C17 C18 H18A 109.5
C17 C18 H18B 109.5
H18A C18 H18B 109.5
C17 C18 H18C 109.5
H18A C18 H18C 109.5
H18B C18 H18C 109.5
C21 C20 C8 113.8(2)
C21 C20 H20A 108.8
C8 C20 H20A 108.8
C21 C20 H20B 108.8
C8 C20 H20B 108.8
H20A C20 H20B 107.7
C22 C21 C20 127.5(4)
C22 C21 H21A 116.3
C20 C21 H21A 116.3
C21 C22 H22A 120.0
C21 C22 H22B 120.0
H22A C22 H22B 120.0

loop_
_geom_bond_atom_site_label_1
_geom_bond_atom_site_label_2
_geom_bond_distance
O1 C7 1.353(3)
O1 H1A 0.8200
O2 C11 1.212(3)
O3 C12 1.233(3)
N1 C12 1.389(3)
N1 C11 1.401(4)
N1 C15 1.473(4)
C1 C6 1.376(4)
C1 C2 1.396(5)
C1 H1B 0.9300
C2 C3 1.366(4)
C2 H2A 0.9300
C3 C4 1.415(3)
C3 C11 1.476(4)
C4 C10 1.412(4)
C4 C5 1.421(4)
C5 C6 1.410(4)
C5 C7 1.418(3)
C6 H6A 0.9300
C7 C8 1.383(4)
C8 C9 1.402(4)
C8 C20 1.520(3)
C9 C10 1.381(3)
C9 H9A 0.9300
C10 C12 1.468(4)
C15 C16 1.510(4)
C15 H15A 0.9700
C15 H15B 0.9700
C16 C17 1.531(5)
C16 H16A 0.9700
C16 H16B 0.9700
C17 C18 1.467(6)
C17 H17A 0.9700
C17 H17B 0.9700
C18 H18A 0.9600
C18 H18B 0.9600
C18 H18C 0.9600
C20 C21 1.483(4)
C20 H20A 0.9700
C20 H20B 0.9700
C21 C22 1.287(6)
C21 H21A 0.9300
C22 H22A 0.9300
C22 H22B 0.9300
